data_9014586
loop_
_publ_author_name
'Guesdon, A.'
'Borel, M.'
'Leclaire, A.'
'Grandin, A.'
'Raveau, B.'

_publ_section_title
;
 A series of Mixed-valent Molybdenum Monophosphates, Isotypic with
 Leucophosphite Represented by CsMo2P2O10 and
 K1.5Mo2P2O10.H2O
 _cod_database_code 1001554
;
_journal_name_full 'Zeitschrift fur Anorganische und Allgemeine Chemie'
_journal_page_first 1841
_journal_page_last 1849
_journal_volume 619
_journal_year 1993
_chemical_formula_sum 'K3 Mo4 O22 P4'
_space_group_IT_number 14
_symmetry_space_group_name_Hall '-P 2ybc'
_symmetry_space_group_name_H-M 'P 1 21/c 1'
_cell_angle_alpha 90
_cell_angle_beta 128.73
_cell_angle_gamma 90
_cell_length_a 9.721
_cell_length_b 9.805
_cell_length_c 12.329
_cell_formula_units_Z 2
_cell_volume 916.723
_database_code_amcsd 0015802
_exptl_crystal_density_diffrn 3.539
_cod_original_formula_sum 'Mo4 K3 P4 O22'
_cod_database_code 9014586
_amcsd_formula_title 'H2 K1.5 Mo2 O11 P2'

loop_
_space_group_symop_operation_xyz
x,y,z
x,1/2-y,1/2+z
-x,1/2+y,1/2-z
-x,-y,-z

loop_
_atom_site_label
_atom_site_fract_x
_atom_site_fract_y
_atom_site_fract_z
Mo1 0.24381 0.19915 0.16639
Mo2 -0.01509 0.03244 0.39774
K1 0.50000 0.00000 0.00000
K2 0.68340 0.34720 0.15380
P1 0.15110 0.30980 0.36000
P2 0.62780 0.01240 0.34150
O1 0.10310 0.07240 0.12360
O2 0.28250 0.25550 0.34060
O3 0.26640 0.16060 0.01830
O4 0.06220 0.35010 0.05890
O5 0.46600 0.09330 0.29880
O6 0.42800 0.36850 0.21720
O7 0.00370 0.21050 0.31440
O8 -0.07070 -0.05820 0.22250
O9 0.24340 -0.00760 0.49610
O10 -0.27970 0.08370 0.29020
O11 0.72390 0.33110 0.50630

loop_
_cod_related_entry_id
_cod_related_entry_database
_cod_related_entry_code
1 AMCSD 0015802
